data_7700611
loop_
_publ_author_name
'Beddoe, Samuel V. F.'
'Lonergan, Rhona F.'
'Pitak, Mateusz B.'
'Price, Jason R.'
'Coles, Simon J.'
'Kitchen, Jonathan A.'
'Keene, Tony D.'

_publ_section_title
;
 All about that base: investigating the role of ligand basicity in pyridyl
 complexes derived from a copper-Schiff base coordination polymer.
;
_journal_issue 41
_journal_name_full 'Dalton transactions (Cambridge, England : 2003)'
_journal_page_first 15553
_journal_page_last 15559
_journal_paper_doi 10.1039/c9dt01527b
_journal_volume 48
_journal_year 2019
_chemical_formula_moiety 'C18 H15 Cu N3 O2'
_chemical_formula_sum 'C18 H15 Cu N3 O2'
_chemical_formula_weight 368.87
_space_group_crystal_system monoclinic
_space_group_IT_number 14
_space_group_name_Hall '-P 2ybc'
_space_group_name_H-M_alt 'P 1 21/c 1'
_symmetry_space_group_name_Hall '-P 2ybc'
_symmetry_space_group_name_H-M 'P 1 21/c 1'
_atom_sites_solution_hydrogens geom
_atom_sites_solution_primary direct
_audit_creation_date 2016-10-06
_audit_creation_method
;
Olex2 1.2
(compiled 2016.09.09 svn.r3337 for OlexSys, GUI svn.r5227)
;
_audit_update_record
;
2019-04-01 deposited with the CCDC.    2019-07-12 downloaded from the CCDC.
;
_cell_angle_alpha 90
_cell_angle_beta 90.0016(8)
_cell_angle_gamma 90
_cell_formula_units_Z 4
_cell_length_a 15.51709(13)
_cell_length_b 5.49923(6)
_cell_length_c 17.54359(16)
_cell_measurement_reflns_used 78789
_cell_measurement_temperature 100(2)
_cell_measurement_theta_max 61.9200
_cell_measurement_theta_min 2.3210
_cell_volume 1497.03(2)
_computing_cell_refinement
;
CrystalClear-SM Expert 3.1 b27 (Rigaku, 2013)
;
_computing_data_collection
;
CrystalClear-SM Expert 3.1 b27 (Rigaku, 2013)
;
_computing_data_reduction
;
CrystalClear-SM Expert 3.1 b27 (Rigaku, 2013)
;
_computing_molecular_graphics 'Olex2 (Dolomanov et al., 2009)'
_computing_publication_material 'Olex2 (Dolomanov et al., 2009)'
_computing_structure_refinement 'ShelXL (Sheldrick, 2015)'
_computing_structure_solution 'ShelXT (Sheldrick, 2015)'
_diffrn_ambient_temperature 100(2)
_diffrn_detector 'CCD area detector'
_diffrn_detector_area_resol_mean 28.5714
_diffrn_detector_type 'Rigaku HG Saturn724+ (2x2 bin mode)'
_diffrn_measured_fraction_theta_full 1.000
_diffrn_measured_fraction_theta_max 0.986
_diffrn_measurement_details
;
#__ type_ start__ end____ width___ exp.time_
  1 omega -119.00   35.00   0.5000   10.0000
omega____ theta____ kappa____ phi______ frames
    -      -29.0000    0.0000  150.0000 308

#__ type_ start__ end____ width___ exp.time_
  2 omega  -68.00   61.00   0.5000   10.0000
omega____ theta____ kappa____ phi______ frames
    -      -29.0000   72.0000  120.0000 258

#__ type_ start__ end____ width___ exp.time_
  3 omega  -65.50    8.00   0.5000   10.0000
omega____ theta____ kappa____ phi______ frames
    -      -29.0000    0.0000  -90.0000 147

#__ type_ start__ end____ width___ exp.time_
  4 omega  -57.50    9.00   0.5000   10.0000
omega____ theta____ kappa____ phi______ frames
    -      -29.0000  -72.0000   90.0000 133

#__ type_ start__ end____ width___ exp.time_
  5 omega  -65.00   61.00   0.5000   10.0000
omega____ theta____ kappa____ phi______ frames
    -      -29.0000   54.0000  120.0000 252

#__ type_ start__ end____ width___ exp.time_
  6 omega -119.00  -65.00   0.5000   10.0000
omega____ theta____ kappa____ phi______ frames
    -      -29.0000    0.0000 -180.0000 108

#__ type_ start__ end____ width___ exp.time_
  7 omega  -86.00    3.00   0.5000   60.0000
omega____ theta____ kappa____ phi______ frames
    -      -87.0000   72.0000  150.0000 178

#__ type_ start__ end____ width___ exp.time_
  8 omega -174.00  -68.00   0.5000   60.0000
omega____ theta____ kappa____ phi______ frames
    -      -87.0000  -54.0000   60.0000 212

#__ type_ start__ end____ width___ exp.time_
  9 omega  -92.50  -32.00   0.5000   60.0000
omega____ theta____ kappa____ phi______ frames
    -      -87.0000   54.0000  -60.0000 121

#__ type_ start__ end____ width___ exp.time_
 10 omega -139.00 -118.00   0.5000   60.0000
omega____ theta____ kappa____ phi______ frames
    -      -87.0000   18.0000 -180.0000 42

#__ type_ start__ end____ width___ exp.time_
 11 omega -122.00 -102.00   0.5000   60.0000
omega____ theta____ kappa____ phi______ frames
    -      -87.0000    0.0000  -30.0000 40

#__ type_ start__ end____ width___ exp.time_
 12 omega -177.00  -26.00   0.5000   60.0000
omega____ theta____ kappa____ phi______ frames
    -      -87.0000  -18.0000  -60.0000 302

#__ type_ start__ end____ width___ exp.time_
 13 omega -109.00    2.50   0.5000   60.0000
omega____ theta____ kappa____ phi______ frames
    -      -87.0000   72.0000 -180.0000 223

#__ type_ start__ end____ width___ exp.time_
 14 omega  -81.50    3.00   0.5000   60.0000
omega____ theta____ kappa____ phi______ frames
    -      -87.0000   72.0000   90.0000 169

#__ type_ start__ end____ width___ exp.time_
 15 omega -140.00 -105.00   0.5000   60.0000
omega____ theta____ kappa____ phi______ frames
    -      -87.0000   18.0000 -150.0000 70

#__ type_ start__ end____ width___ exp.time_
 16 omega -115.00    1.00   0.5000   60.0000
omega____ theta____ kappa____ phi______ frames
    -      -87.0000   72.0000 -120.0000 232

#__ type_ start__ end____ width___ exp.time_
 17 omega -106.00  -65.00   0.5000   60.0000
omega____ theta____ kappa____ phi______ frames
    -      -87.0000   54.0000  120.0000 82

#__ type_ start__ end____ width___ exp.time_
 18 omega -117.00  -96.00   0.5000   60.0000
omega____ theta____ kappa____ phi______ frames
    -      -87.0000   72.0000 -150.0000 42

#__ type_ start__ end____ width___ exp.time_
 19 omega  -69.00  -48.00   0.5000   60.0000
omega____ theta____ kappa____ phi______ frames
    -      -87.0000  -72.0000   60.0000 42

#__ type_ start__ end____ width___ exp.time_
 20 omega -113.50   -8.00   0.5000   60.0000
omega____ theta____ kappa____ phi______ frames
    -      -87.0000   54.0000  150.0000 211

#__ type_ start__ end____ width___ exp.time_
 21 omega -149.00  -51.00   0.5000   60.0000
omega____ theta____ kappa____ phi______ frames
    -      -87.0000  -54.0000 -120.0000 196

#__ type_ start__ end____ width___ exp.time_
 22 omega -162.00  -26.00   0.5000   60.0000
omega____ theta____ kappa____ phi______ frames
    -      -87.0000  -18.0000  -90.0000 272

#__ type_ start__ end____ width___ exp.time_
 23 omega  -91.00    2.50   0.5000   60.0000
omega____ theta____ kappa____ phi______ frames
    -      -87.0000   54.0000 -150.0000 187

#__ type_ start__ end____ width___ exp.time_
 24 omega -141.50  -48.00   0.5000   60.0000
omega____ theta____ kappa____ phi______ frames
    -      -87.0000  -72.0000   30.0000 187

#__ type_ start__ end____ width___ exp.time_
 25 omega -123.50  -48.00   0.5000   60.0000
omega____ theta____ kappa____ phi______ frames
    -      -87.0000  -72.0000   90.0000 151

#__ type_ start__ end____ width___ exp.time_
 26 omega -126.00  -19.00   0.5000   60.0000
omega____ theta____ kappa____ phi______ frames
    -      -87.0000   72.0000  120.0000 214

#__ type_ start__ end____ width___ exp.time_
 27 omega -148.50  -61.00   0.5000   60.0000
omega____ theta____ kappa____ phi______ frames
    -      -87.0000  -18.0000   60.0000 175

#__ type_ start__ end____ width___ exp.time_
 28 omega  -99.50  -61.00   0.5000   60.0000
omega____ theta____ kappa____ phi______ frames
    -      -87.0000   54.0000 -180.0000 77

#__ type_ start__ end____ width___ exp.time_
 29 omega  -69.00  -48.00   0.5000   60.0000
omega____ theta____ kappa____ phi______ frames
    -      -87.0000  -72.0000  120.0000 42

#__ type_ start__ end____ width___ exp.time_
 30 omega  -64.00  -43.50   0.5000   60.0000
omega____ theta____ kappa____ phi______ frames
    -      -87.0000   72.0000   60.0000 41

#__ type_ start__ end____ width___ exp.time_
 31 omega  -71.00  -51.00   0.5000   60.0000
omega____ theta____ kappa____ phi______ frames
    -      -87.0000  -54.0000   30.0000 40

#__ type_ start__ end____ width___ exp.time_
 32 omega -146.00    3.00   0.5000   60.0000
omega____ theta____ kappa____ phi______ frames
    -      -87.0000    0.0000 -150.0000 298

#__ type_ start__ end____ width___ exp.time_
 33 omega -177.00 -137.00   0.5000   60.0000
omega____ theta____ kappa____ phi______ frames
    -      -87.0000  -72.0000    0.0000 80
;
_diffrn_measurement_device 'four-circle \k diffractometer'
_diffrn_measurement_device_type 'Rigaku AFC12 (Right)'
_diffrn_measurement_method 'profile data from \w-scans'
_diffrn_measurement_specimen_support 'MiTeGen MicroMesh'
_diffrn_orient_matrix_UB_11 -0.0031036000
_diffrn_orient_matrix_UB_12 0.0059752000
_diffrn_orient_matrix_UB_13 -0.0402901000
_diffrn_orient_matrix_UB_21 -0.0161384000
_diffrn_orient_matrix_UB_22 -0.1206832000
_diffrn_orient_matrix_UB_23 -0.0007977000
_diffrn_orient_matrix_UB_31 -0.0426515000
_diffrn_orient_matrix_UB_32 0.0451804000
_diffrn_orient_matrix_UB_33 0.0032250000
_diffrn_radiation_collimation 0.3
_diffrn_radiation_monochromator 'Confocal mirrors, HF Varimax'
_diffrn_radiation_probe x-ray
_diffrn_radiation_type MoK\a
_diffrn_radiation_wavelength 0.71073
_diffrn_reflns_av_R_equivalents 0.0637
_diffrn_reflns_av_unetI/netI 0.0252
_diffrn_reflns_Laue_measured_fraction_full 1.000
_diffrn_reflns_Laue_measured_fraction_max 0.986
_diffrn_reflns_limit_h_max 37
_diffrn_reflns_limit_h_min -37
_diffrn_reflns_limit_k_max 13
_diffrn_reflns_limit_k_min -13
_diffrn_reflns_limit_l_max 43
_diffrn_reflns_limit_l_min -39
_diffrn_reflns_number 211441
_diffrn_reflns_point_group_measured_fraction_full 1.000
_diffrn_reflns_point_group_measured_fraction_max 0.986
_diffrn_reflns_theta_full 25.242
_diffrn_reflns_theta_max 62.632
_diffrn_reflns_theta_min 1.752
_diffrn_source 'Rotating Anode'
_diffrn_source_current 55.0
_diffrn_source_power 2.475
_diffrn_source_target Mo
_diffrn_source_type 'Rotating Anode'
_diffrn_source_voltage 45.0
_exptl_absorpt_coefficient_mu 1.475
_exptl_absorpt_correction_T_max 1.00000
_exptl_absorpt_correction_T_min 0.61222
_exptl_absorpt_correction_type multi-scan
_exptl_absorpt_process_details
;
CrystalClear-SM Expert 3.1 b27 (Rigaku, 2013)
;
_exptl_crystal_colour brown
_exptl_crystal_colour_primary brown
_exptl_crystal_density_diffrn 1.637
_exptl_crystal_description slab
_exptl_crystal_F_000 756
_exptl_crystal_size_max 0.3
_exptl_crystal_size_mid 0.03
_exptl_crystal_size_min 0.01
_refine_diff_density_max 1.034
_refine_diff_density_min -1.645
_refine_diff_density_rms 0.095
_refine_ls_extinction_method none
_refine_ls_goodness_of_fit_ref 1.032
_refine_ls_hydrogen_treatment constr
_refine_ls_matrix_type full
_refine_ls_number_parameters 372
_refine_ls_number_reflns 24013
_refine_ls_number_restraints 316
_refine_ls_restrained_S_all 1.028
_refine_ls_R_factor_all 0.0525
_refine_ls_R_factor_gt 0.0376
_refine_ls_shift/su_max 0.006
_refine_ls_shift/su_mean 0.000
_refine_ls_structure_factor_coef Fsqd
_refine_ls_weighting_details 'w=1/[\s^2^(Fo^2^)+(0.0525P)^2^+0.1387P] where P=(Fo^2^+2Fc^2^)/3'
_refine_ls_weighting_scheme calc
_refine_ls_wR_factor_gt 0.0955
_refine_ls_wR_factor_ref 0.1039
_reflns_Friedel_coverage 0.000
_reflns_number_gt 18849
_reflns_number_total 24013
_reflns_threshold_expression 'I > 2\s(I)'
_cod_data_source_file c9dt01527b2.cif
_cod_data_source_block tdk-sn2-052a_fullhigh
_cod_depositor_comments 'Adding full bibliography for 7700601--7700615.cif.'
_cod_database_code 7700611
_chemical_oxdiff_formula 'C18 H15 N3 O2 Cu'
_shelx_space_group_comment
;
The symmetry employed for this shelxl refinement is uniquely defined
by the following loop, which should always be used as a source of
symmetry information in preference to the above space-group names.
They are only intended as comments.
;
_reflns_odcompleteness_completeness 98.11
_reflns_odcompleteness_iscentric 1
_reflns_odcompleteness_theta 62.41
_olex2_refinement_description
;
1. Twinned data refinement
 Scales: 0.99862(13) 0.00138(13)
2. Fixed Uiso
 At 1.2 times of:
  All C(H) groups, All N(H,H) groups
3. Uiso/Uaniso restraints and constraints
Cu2 \\sim O31 \\sim C32 \\sim C33 \\sim C34 \\sim C35 \\sim C36 \\sim C37 \\sim
N38 \\sim C39 \\sim C40 \\sim C41 \\sim C42 \\sim C43 \\sim C44 \\sim C45 \\sim
O46: within 2A with sigma of 0.04 and sigma for terminal atoms of 0.08
4. Rigid body (RIGU) restrains
 Cu2, O31, C32, C33, C34, C35, C36, C37, N38, C39, C40, C41, C42, C43, C44,
 C45, O46
 with sigma for 1-2 distances of 0.004 and sigma for 1-3 distances of 0.004
5. Same fragment restrains
{Cu1, O11, C12, C13, C14, C15, C16, C17, N18, C19, C20, C21, C22, C23, C24,
C25, O26} sigma for 1-2: 0.02, 1-3: 0.04
as
{Cu2, O31, C32, C33, C34, C35, C36, C37, N38, C39, C40, C41, C42, C43, C44,
C45, O46}
6. Others
 Sof(Cu2)=Sof(O31)=Sof(C32)=Sof(C33)=Sof(H33)=Sof(C34)=Sof(H34)=Sof(C35)=
 Sof(H35)=Sof(C36)=Sof(H36)=Sof(C37)=Sof(N38)=Sof(C39)=Sof(H39)=Sof(C40)=
 Sof(C41)=Sof(H41)=Sof(C42)=Sof(H42)=Sof(C43)=Sof(H43)=Sof(C44)=Sof(H44)=
 Sof(C45)=Sof(O46)=1-FVAR(1)
 Sof(Cu1)=Sof(O11)=Sof(C12)=Sof(C13)=Sof(H13)=Sof(C14)=Sof(H14)=Sof(C15)=
 Sof(H15)=Sof(C16)=Sof(H16)=Sof(C17)=Sof(N18)=Sof(C19)=Sof(H19)=Sof(C20)=
 Sof(C21)=Sof(H21)=Sof(C22)=Sof(H22)=Sof(C23)=Sof(H23)=Sof(C24)=Sof(H24)=
 Sof(C25)=Sof(O26)=FVAR(1)
7.a Aromatic/amide H refined with riding coordinates:
 C52(H52), C53(H53), C55(H55), C56(H56), C13(H13), C14(H14), C15(H15),
 C16(H16), C19(H19), C21(H21), C22(H22), C23(H23), C24(H24), C33(H33), C34(H34),
  C35(H35), C36(H36), C39(H39), C41(H41), C42(H42), C43(H43), C44(H44)
7.b X=CH2 refined with riding coordinates:
 N57(H57A,H57B)
;
_shelx_shelxl_version_number 2014/7
_olex2_submission_special_instructions 'No special instructions were received'

loop_
_space_group_symop_operation_xyz
'x, y, z'
'-x, y+1/2, -z+1/2'
'-x, -y, -z'
'x, -y-1/2, z-1/2'

loop_
_atom_site_label
_atom_site_type_symbol
_atom_site_fract_x
_atom_site_fract_y
_atom_site_fract_z
_atom_site_U_iso_or_equiv
_atom_site_adp_type
_atom_site_occupancy
_atom_site_site_symmetry_order
_atom_site_calc_flag
_atom_site_refinement_flags_posn
_atom_site_refinement_flags_adp
_atom_site_refinement_flags_occupancy
_atom_site_disorder_assembly
_atom_site_disorder_group
N51 N 0.81838(3) 0.76532(8) 0.73223(2) 0.01464(5) Uani 1 1 d . . . . .
C52 C 0.79347(3) 0.97511(10) 0.76592(3) 0.01600(6) Uani 1 1 d . . . . .
H52 H 0.7408 1.0425 0.7519 0.019 Uiso 1 1 calc R . . . .
C53 C 0.84243(3) 1.09402(9) 0.82006(3) 0.01604(6) Uani 1 1 d . . . . .
H53 H 0.8223 1.2368 0.8422 0.019 Uiso 1 1 calc R . . . .
C54 C 0.92315(3) 0.99807(9) 0.84165(3) 0.01425(5) Uani 1 1 d . . . . .
C55 C 0.94813(3) 0.77772(9) 0.80717(3) 0.01471(6) Uani 1 1 d . . . . .
H55 H 1.0003 0.7051 0.8200 0.018 Uiso 1 1 calc R . . . .
C56 C 0.89456(3) 0.67089(9) 0.75424(3) 0.01441(5) Uani 1 1 d . . . . .
H56 H 0.9120 0.5249 0.7324 0.017 Uiso 1 1 calc R . . . .
N57 N 0.97425(3) 1.10824(10) 0.89378(3) 0.01898(7) Uani 1 1 d . . . . .
H57A H 1.0227 1.0437 0.9063 0.023 Uiso 1 1 calc R . . . .
H57B H 0.9582 1.2427 0.9144 0.023 Uiso 1 1 calc R . . . .
Cu1 Cu 0.74930(2) 0.58878(3) 0.65379(2) 0.01261(2) Uani 0.9556(12) 1 d D . P A 1
O11 O 0.84882(3) 0.40980(8) 0.61768(2) 0.01542(5) Uani 0.9556(12) 1 d D . P A 1
C12 C 0.82600(4) 0.22652(11) 0.57316(3) 0.01333(7) Uani 0.9556(12) 1 d D . P A 1
C13 C 0.88672(5) 0.06582(14) 0.54116(5) 0.01568(8) Uani 0.9556(12) 1 d D . P A 1
H13 H 0.9451 0.0893 0.5505 0.019 Uiso 0.9556(12) 1 calc R . P A 1
C14 C 0.86037(6) -0.12718(18) 0.49578(5) 0.01726(10) Uani 0.9556(12) 1 d D . P A 1
H14 H 0.9012 -0.2324 0.4754 0.021 Uiso 0.9556(12) 1 calc R . P A 1
C15 C 0.77269(5) -0.16506(17) 0.48033(6) 0.01905(11) Uani 0.9556(12) 1 d D . P A 1
H15 H 0.7555 -0.2938 0.4495 0.023 Uiso 0.9556(12) 1 calc R . P A 1
C16 C 0.71177(4) -0.00891(13) 0.51143(4) 0.01765(8) Uani 0.9556(12) 1 d D . P A 1
H16 H 0.6535 -0.0341 0.5018 0.021 Uiso 0.9556(12) 1 calc R . P A 1
C17 C 0.73772(4) 0.18622(11) 0.55722(3) 0.01370(7) Uani 0.9556(12) 1 d D . P A 1
N18 N 0.68349(3) 0.35940(8) 0.59217(2) 0.01379(5) Uani 0.9556(12) 1 d D . P A 1
C19 C 0.60033(3) 0.35957(10) 0.58387(3) 0.01477(6) Uani 0.9556(12) 1 d D . P A 1
H19 H 0.5760 0.2337 0.5558 0.018 Uiso 0.9556(12) 1 calc R . P A 1
C20 C 0.54327(3) 0.53922(11) 0.61482(3) 0.01416(7) Uani 0.9556(12) 1 d D . P A 1
C21 C 0.45431(4) 0.51244(13) 0.59902(4) 0.01732(8) Uani 0.9556(12) 1 d D . P A 1
H21 H 0.4358 0.3787 0.5710 0.021 Uiso 0.9556(12) 1 calc R . P A 1
C22 C 0.39440(4) 0.67887(15) 0.62404(4) 0.01860(9) Uani 0.9556(12) 1 d D . P A 1
H22 H 0.3362 0.6578 0.6132 0.022 Uiso 0.9556(12) 1 calc R . P A 1
C23 C 0.42261(5) 0.88162(16) 0.66633(5) 0.01801(9) Uani 0.9556(12) 1 d D . P A 1
H23 H 0.3828 0.9964 0.6829 0.022 Uiso 0.9556(12) 1 calc R . P A 1
C24 C 0.50888(4) 0.91157(13) 0.68348(5) 0.01662(8) Uani 0.9556(12) 1 d D . P A 1
H24 H 0.5261 1.0466 0.7116 0.020 Uiso 0.9556(12) 1 calc R . P A 1
C25 C 0.57196(3) 0.74096(11) 0.65924(3) 0.01375(6) Uani 0.9556(12) 1 d D . P A 1
O26 O 0.65173(3) 0.77726(9) 0.67970(3) 0.01682(6) Uani 0.9556(12) 1 d D . P A 1
Cu2 Cu 0.7328(2) 0.6269(5) 0.65957(13) 0.0130(3) Uani 0.0444(12) 1 d D U P A 2
O31 O 0.6446(5) 0.851(2) 0.6911(6) 0.0174(13) Uani 0.0444(12) 1 d D U P A 2
C32 C 0.5642(7) 0.795(2) 0.6672(8) 0.0164(16) Uani 0.0444(12) 1 d D U P A 2
C33 C 0.4889(9) 0.929(3) 0.6819(9) 0.0181(18) Uani 0.0444(12) 1 d D U P A 2
H33 H 0.4916 1.0734 0.7093 0.022 Uiso 0.0444(12) 1 calc R . P A 2
C34 C 0.4117(10) 0.845(3) 0.6555(12) 0.020(2) Uani 0.0444(12) 1 d D U P A 2
H34 H 0.3618 0.9338 0.6645 0.024 Uiso 0.0444(12) 1 calc R . P A 2
C35 C 0.4068(10) 0.627(3) 0.6153(11) 0.023(2) Uani 0.0444(12) 1 d D U P A 2
H35 H 0.3537 0.5705 0.5982 0.028 Uiso 0.0444(12) 1 calc R . P A 2
C36 C 0.4774(9) 0.499(3) 0.6015(8) 0.0189(18) Uani 0.0444(12) 1 d D U P A 2
H36 H 0.4732 0.3518 0.5758 0.023 Uiso 0.0444(12) 1 calc R . P A 2
C37 C 0.5576(7) 0.582(2) 0.6246(7) 0.0151(14) Uani 0.0444(12) 1 d D U P A 2
N38 N 0.6365(5) 0.4626(17) 0.6089(5) 0.0152(12) Uani 0.0444(12) 1 d D U P A 2
C39 C 0.6436(7) 0.264(2) 0.5700(7) 0.0188(16) Uani 0.0444(12) 1 d D U P A 2
H39 H 0.5926 0.1900 0.5545 0.023 Uiso 0.0444(12) 1 calc R . P A 2
C40 C 0.7237(7) 0.144(2) 0.5481(7) 0.0139(13) Uani 0.0444(12) 1 d D U P A 2
C41 C 0.7205(9) -0.068(3) 0.5048(10) 0.022(2) Uani 0.0444(12) 1 d D U P A 2
H41 H 0.6666 -0.1328 0.4938 0.026 Uiso 0.0444(12) 1 calc R . P A 2
C42 C 0.7894(11) -0.183(4) 0.4782(13) 0.022(3) Uani 0.0444(12) 1 d D U P A 2
H42 H 0.7851 -0.3137 0.4446 0.026 Uiso 0.0444(12) 1 calc R . P A 2
C43 C 0.8697(11) -0.094(3) 0.5043(12) 0.021(2) Uani 0.0444(12) 1 d D U P A 2
H43 H 0.9196 -0.1746 0.4893 0.025 Uiso 0.0444(12) 1 calc R . P A 2
C44 C 0.8768(10) 0.101(3) 0.5500(12) 0.020(2) Uani 0.0444(12) 1 d D U P A 2
H44 H 0.9312 0.1515 0.5657 0.024 Uiso 0.0444(12) 1 calc R . P A 2
C45 C 0.8037(8) 0.2297(19) 0.5744(6) 0.0122(13) Uani 0.0444(12) 1 d D U P A 2
O46 O 0.8193(6) 0.4194(16) 0.6195(5) 0.0147(11) Uani 0.0444(12) 1 d D U P A 2

loop_
_atom_site_aniso_label
_atom_site_aniso_U_11
_atom_site_aniso_U_22
_atom_site_aniso_U_33
_atom_site_aniso_U_23
_atom_site_aniso_U_13
_atom_site_aniso_U_12
N51 0.01246(11) 0.01544(12) 0.01603(12) -0.00285(10) -0.00302(9) -0.00017(9)
C52 0.01298(13) 0.01586(15) 0.01916(16) -0.00342(12) -0.00280(11) 0.00036(11)
C53 0.01383(13) 0.01539(14) 0.01892(16) -0.00390(12) -0.00172(11) -0.00072(11)
C54 0.01296(12) 0.01567(14) 0.01413(13) -0.00185(10) -0.00132(10) -0.00241(10)
C55 0.01285(12) 0.01596(14) 0.01531(13) -0.00181(11) -0.00294(10) -0.00016(10)
C56 0.01316(12) 0.01499(13) 0.01510(13) -0.00230(11) -0.00254(10) 0.00018(10)
N57 0.01615(14) 0.02155(17) 0.01923(15) -0.00654(13) -0.00376(11) -0.00257(12)
Cu1 0.01035(3) 0.01340(3) 0.01406(2) -0.00246(2) -0.00214(2) 0.00007(2)
O11 0.01178(12) 0.01742(13) 0.01706(13) -0.00446(10) -0.00254(9) 0.00073(10)
C12 0.01245(15) 0.01440(15) 0.01315(14) -0.00082(11) -0.00175(14) 0.00123(14)
C13 0.01432(17) 0.0175(2) 0.01522(19) -0.00138(15) -0.00129(14) 0.00325(14)
C14 0.0186(2) 0.0166(2) 0.0166(2) -0.00244(16) -0.00034(17) 0.00361(17)
C15 0.0196(2) 0.0165(2) 0.0211(2) -0.00581(17) -0.0010(2) 0.00097(19)
C16 0.01564(17) 0.01626(19) 0.0210(2) -0.00549(16) -0.00190(14) -0.00043(14)
C17 0.01261(15) 0.01352(16) 0.01496(16) -0.00214(12) -0.00159(12) 0.00038(12)
N18 0.01139(11) 0.01422(12) 0.01576(13) -0.00242(10) -0.00166(9) 0.00016(9)
C19 0.01182(13) 0.01557(14) 0.01691(15) -0.00279(12) -0.00164(11) -0.00077(11)
C20 0.01091(14) 0.01569(17) 0.01589(16) -0.00133(13) -0.00157(11) 0.00000(12)
C21 0.01181(16) 0.0203(2) 0.01985(19) -0.00220(15) -0.00218(15) -0.00065(15)
C22 0.01175(16) 0.0231(2) 0.0209(2) -0.00040(18) -0.00160(14) 0.00126(15)
C23 0.01376(19) 0.0197(2) 0.0206(3) 0.00016(18) -0.00005(16) 0.00337(16)
C24 0.01406(17) 0.01649(19) 0.01932(19) -0.00140(15) -0.00030(16) 0.00209(15)
C25 0.01155(13) 0.01458(18) 0.01511(16) -0.00068(13) -0.00107(11) 0.00051(12)
O26 0.01171(11) 0.01737(14) 0.02138(15) -0.00585(12) -0.00239(10) 0.00058(10)
Cu2 0.0136(7) 0.0116(6) 0.0139(5) 0.0018(4) 0.0003(5) -0.0006(5)
O31 0.014(2) 0.019(3) 0.019(3) -0.006(3) 0.001(2) -0.003(2)
C32 0.019(3) 0.014(3) 0.016(4) -0.001(3) 0.001(2) 0.000(2)
C33 0.024(4) 0.015(3) 0.015(3) 0.003(3) 0.004(3) 0.004(3)
C34 0.016(4) 0.022(5) 0.023(6) 0.003(4) -0.002(3) 0.006(3)
C35 0.019(4) 0.026(5) 0.026(6) -0.004(4) -0.002(4) -0.001(3)
C36 0.021(4) 0.019(4) 0.018(4) -0.004(3) 0.001(3) 0.001(3)
C37 0.014(3) 0.013(3) 0.019(4) 0.006(2) -0.002(2) 0.002(2)
N38 0.011(2) 0.018(3) 0.017(3) 0.000(2) -0.0041(18) 0.0024(18)
C39 0.012(3) 0.020(3) 0.024(4) -0.001(3) -0.002(2) 0.001(2)
C40 0.013(3) 0.014(3) 0.015(3) 0.003(2) -0.003(2) 0.002(2)
C41 0.020(4) 0.021(4) 0.025(5) -0.010(4) 0.001(3) -0.004(3)
C42 0.025(5) 0.020(5) 0.021(5) 0.003(4) 0.005(4) 0.003(4)
C43 0.018(4) 0.021(5) 0.024(6) 0.010(4) -0.002(3) 0.006(3)
C44 0.019(4) 0.020(5) 0.022(5) 0.001(3) -0.005(3) 0.003(3)
C45 0.015(3) 0.012(2) 0.009(2) 0.0003(18) -0.001(2) 0.003(2)
O46 0.012(3) 0.018(3) 0.014(2) -0.0046(19) -0.0020(18) 0.0040(19)

loop_
_atom_type_symbol
_atom_type_description
_atom_type_scat_dispersion_real
_atom_type_scat_dispersion_imag
_atom_type_scat_source
C C 0.0033 0.0016 'International Tables Vol C Tables 4.2.6.8 and 6.1.1.4'
H H 0.0000 0.0000 'International Tables Vol C Tables 4.2.6.8 and 6.1.1.4'
Cu Cu 0.3201 1.2651 'International Tables Vol C Tables 4.2.6.8 and 6.1.1.4'
N N 0.0061 0.0033 'International Tables Vol C Tables 4.2.6.8 and 6.1.1.4'
O O 0.0106 0.0060 'International Tables Vol C Tables 4.2.6.8 and 6.1.1.4'

loop_
_geom_angle_atom_site_label_1
_geom_angle_atom_site_label_2
_geom_angle_atom_site_label_3
_geom_angle
C52 N51 Cu1 124.24(3)
C52 N51 Cu2 114.53(13)
C56 N51 C52 117.00(4)
C56 N51 Cu1 118.76(3)
C56 N51 Cu2 128.37(13)
N51 C52 H52 118.4
N51 C52 C53 123.18(4)
C53 C52 H52 118.4
C52 C53 H53 120.1
C52 C53 C54 119.73(4)
C54 C53 H53 120.1
C55 C54 C53 116.78(4)
N57 C54 C53 122.28(5)
N57 C54 C55 120.93(5)
C54 C55 H55 120.3
C56 C55 C54 119.36(4)
C56 C55 H55 120.3
N51 C56 C55 123.92(4)
N51 C56 H56 118.0
C55 C56 H56 118.0
C54 N57 H57A 120.0
C54 N57 H57B 120.0
H57A N57 H57B 120.0
O11 Cu1 N51 92.549(17)
O11 Cu1 N18 84.694(19)
N18 Cu1 N51 167.94(2)
O26 Cu1 N51 89.865(18)
O26 Cu1 O11 174.52(2)
O26 Cu1 N18 93.93(2)
C12 O11 Cu1 111.50(4)
O11 C12 C13 122.28(6)
O11 C12 C17 119.66(5)
C13 C12 C17 118.06(5)
C12 C13 H13 119.6
C14 C13 C12 120.74(7)
C14 C13 H13 119.6
C13 C14 H14 119.7
C13 C14 C15 120.66(7)
C15 C14 H14 119.7
C14 C15 H15 120.3
C16 C15 C14 119.50(7)
C16 C15 H15 120.3
C15 C16 H16 119.9
C15 C16 C17 120.25(6)
C17 C16 H16 119.9
C16 C17 C12 120.79(5)
C16 C17 N18 126.53(5)
N18 C17 C12 112.68(5)
C17 N18 Cu1 111.42(3)
C19 N18 Cu1 125.59(4)
C19 N18 C17 122.98(4)
N18 C19 H19 117.6
N18 C19 C20 124.88(5)
C20 C19 H19 117.6
C21 C20 C19 117.16(5)
C21 C20 C25 119.48(5)
C25 C20 C19 123.36(5)
C20 C21 H21 119.1
C22 C21 C20 121.80(6)
C22 C21 H21 119.1
C21 C22 H22 120.5
C21 C22 C23 118.96(6)
C23 C22 H22 120.5
C22 C23 H23 119.7
C24 C23 C22 120.66(7)
C24 C23 H23 119.7
C23 C24 H24 119.2
C23 C24 C25 121.56(7)
C25 C24 H24 119.2
C24 C25 C20 117.50(5)
O26 C25 C20 124.43(5)
O26 C25 C24 118.06(6)
C25 O26 Cu1 127.60(4)
O31 Cu2 N51 92.6(3)
O31 Cu2 N38 83.3(4)
N38 Cu2 N51 167.1(3)
O46 Cu2 N51 89.8(3)
O46 Cu2 O31 174.8(4)
O46 Cu2 N38 95.4(4)
C32 O31 Cu2 115.0(8)
O31 C32 C33 126.4(11)
O31 C32 C37 115.1(10)
C37 C32 C33 118.5(10)
C32 C33 H33 120.3
C34 C33 C32 119.4(13)
C34 C33 H33 120.3
C33 C34 H34 119.6
C33 C34 C35 120.8(14)
C35 C34 H34 119.6
C34 C35 H35 119.9
C36 C35 C34 120.2(14)
C36 C35 H35 119.9
C35 C36 H36 119.4
C35 C36 C37 121.1(12)
C37 C36 H36 119.4
C32 C37 N38 115.4(10)
C36 C37 C32 119.9(10)
C36 C37 N38 124.7(11)
C37 N38 Cu2 111.0(7)
C39 N38 Cu2 124.4(7)
C39 N38 C37 124.5(9)
N38 C39 H39 116.8
N38 C39 C40 126.4(10)
C40 C39 H39 116.8
C41 C40 C39 119.4(11)
C41 C40 C45 119.5(10)
C45 C40 C39 120.9(10)
C40 C41 H41 117.9
C42 C41 C40 124.2(13)
C42 C41 H41 117.9
C41 C42 H42 122.3
C41 C42 C43 115.5(16)
C43 C42 H42 122.3
C42 C43 H43 118.6
C44 C43 C42 122.8(16)
C44 C43 H43 118.6
C43 C44 H44 119.4
C43 C44 C45 121.2(14)
C45 C44 H44 119.4
C44 C45 C40 116.3(10)
O46 C45 C40 128.2(10)
O46 C45 C44 115.5(11)
C45 O46 Cu2 124.3(7)

loop_
_geom_bond_atom_site_label_1
_geom_bond_atom_site_label_2
_geom_bond_distance
N51 C52 1.3526(7)
N51 C56 1.3476(6)
N51 Cu1 1.9963(4)
N51 Cu2 1.992(2)
C52 H52 0.9300
C52 C53 1.3809(7)
C53 H53 0.9300
C53 C54 1.4110(7)
C54 C55 1.4088(7)
C54 N57 1.3535(6)
C55 H55 0.9300
C55 C56 1.3777(6)
C56 H56 0.9300
N57 H57A 0.8600
N57 H57B 0.8600
Cu1 O11 1.9378(5)
Cu1 N18 1.9500(4)
Cu1 O26 1.8902(5)
O11 C12 1.3234(7)
C12 C13 1.4085(8)
C12 C17 1.4155(8)
C13 H13 0.9300
C13 C14 1.3884(10)
C14 H14 0.9300
C14 C15 1.4028(11)
C15 H15 0.9300
C15 C16 1.3887(10)
C16 H16 0.9300
C16 C17 1.3996(8)
C17 N18 1.4111(7)
N18 C19 1.2985(6)
C19 H19 0.9300
C19 C20 1.4335(8)
C20 C21 1.4157(8)
C20 C25 1.4270(8)
C21 H21 0.9300
C21 C22 1.3764(10)
C22 H22 0.9300
C22 C23 1.4091(11)
C23 H23 0.9300
C23 C24 1.3818(10)
C24 H24 0.9300
C24 C25 1.4210(9)
C25 O26 1.3041(6)
Cu2 O31 1.922(9)
Cu2 N38 1.960(8)
Cu2 O46 1.897(8)
O31 C32 1.351(12)
C32 C33 1.405(14)
C32 C37 1.396(13)
C33 H33 0.9300
C33 C34 1.365(15)
C34 H34 0.9300
C34 C35 1.393(16)
C35 H35 0.9300
C35 C36 1.324(15)
C36 H36 0.9300
C36 C37 1.385(14)
C37 N38 1.415(11)
N38 C39 1.293(12)
C39 H39 0.9300
C39 C40 1.460(12)
C40 C41 1.391(14)
C40 C45 1.406(13)
C41 H41 0.9300
C41 C42 1.328(15)
C42 H42 0.9300
C42 C43 1.414(16)
C43 H43 0.9300
C43 C44 1.345(16)
C44 H44 0.9300
C44 C45 1.404(14)
C45 O46 1.331(11)

loop_
_geom_torsion_atom_site_label_1
_geom_torsion_atom_site_label_2
_geom_torsion_atom_site_label_3
_geom_torsion_atom_site_label_4
_geom_torsion
N51 C52 C53 C54 0.90(9)
N51 Cu1 O26 C25 -168.06(5)
N51 Cu2 O46 C45 166.4(9)
C52 N51 C56 C55 -1.35(8)
C52 C53 C54 C55 -1.75(8)
C52 C53 C54 N57 179.27(5)
C53 C54 C55 C56 1.11(7)
C54 C55 C56 N51 0.45(8)
C56 N51 C52 C53 0.65(8)
N57 C54 C55 C56 -179.90(5)
Cu1 N51 C52 C53 -179.97(4)
Cu1 N51 C56 C55 179.24(4)
Cu1 O11 C12 C13 -178.55(5)
Cu1 O11 C12 C17 0.73(7)
Cu1 N18 C19 C20 4.35(8)
O11 C12 C13 C14 178.85(8)
O11 C12 C17 C16 -178.84(6)
O11 C12 C17 N18 0.94(8)
C12 C13 C14 C15 0.51(14)
C12 C17 N18 Cu1 -2.09(6)
C12 C17 N18 C19 178.58(5)
C13 C12 C17 C16 0.47(9)
C13 C12 C17 N18 -179.76(6)
C13 C14 C15 C16 -0.61(15)
C14 C15 C16 C17 0.63(14)
C15 C16 C17 C12 -0.57(11)
C15 C16 C17 N18 179.68(8)
C16 C17 N18 Cu1 177.67(5)
C16 C17 N18 C19 -1.66(9)
C17 C12 C13 C14 -0.44(11)
C17 N18 C19 C20 -176.43(6)
N18 Cu1 O26 C25 0.48(6)
N18 C19 C20 C21 179.05(6)
N18 C19 C20 C25 -0.26(9)
C19 C20 C21 C22 -177.98(6)
C19 C20 C25 C24 177.19(6)
C19 C20 C25 O26 -3.65(10)
C20 C21 C22 C23 0.18(11)
C20 C25 O26 Cu1 2.91(9)
C21 C20 C25 C24 -2.10(9)
C21 C20 C25 O26 177.06(6)
C21 C22 C23 C24 -0.94(12)
C22 C23 C24 C25 0.13(12)
C23 C24 C25 C20 1.39(10)
C23 C24 C25 O26 -177.82(7)
C24 C25 O26 Cu1 -177.94(5)
C25 C20 C21 C22 1.36(10)
Cu2 N51 C52 C53 177.50(8)
Cu2 N51 C56 C55 -177.69(9)
Cu2 O31 C32 C33 -179.6(12)
Cu2 O31 C32 C37 1.2(16)
Cu2 N38 C39 C40 -9(2)
O31 C32 C33 C34 -178.0(16)
O31 C32 C37 C36 175.8(13)
O31 C32 C37 N38 -3.6(17)
C32 C33 C34 C35 1(3)
C32 C37 N38 Cu2 4.2(14)
C32 C37 N38 C39 -179.6(13)
C33 C32 C37 C36 -4(2)
C33 C32 C37 N38 177.1(12)
C33 C34 C35 C36 -1(3)
C34 C35 C36 C37 -2(3)
C35 C36 C37 C32 4(2)
C35 C36 C37 N38 -176.8(16)
C36 C37 N38 Cu2 -175.2(11)
C36 C37 N38 C39 1(2)
C37 C32 C33 C34 1(2)
C37 N38 C39 C40 175.5(12)
N38 Cu2 O46 C45 -1.8(10)
N38 C39 C40 C41 -178.9(15)
N38 C39 C40 C45 6(2)
C39 C40 C41 C42 176.0(19)
C39 C40 C45 C44 179.9(15)
C39 C40 C45 O46 -1(2)
C40 C41 C42 C43 8(3)
C40 C45 O46 Cu2 -0.3(18)
C41 C40 C45 C44 4(2)
C41 C40 C45 O46 -176.1(14)
C41 C42 C43 C44 -3(3)
C42 C43 C44 C45 0(3)
C43 C44 C45 C40 0(3)
C43 C44 C45 O46 180.0(18)
C44 C45 O46 Cu2 179.2(12)
C45 C40 C41 C42 -8(3)

loop_
_twin_individual_id
_twin_individual_mass_fraction_refined
1 0.99862(13)
2 0.00138(13)
